data_7059417
loop_
_publ_author_name
'Choudhari, Dinkar'
'Salunke-Gawali, Sunita'
'Chakravarty, Debamitra'
'Shaikh, Samir R.'
'Lande, Dipali N.'
'Gejji, Shridhar P.'
'Rao, Pradeep Kumar'
'Satpute, Surekha'
'Puranik, Vedavati G.'
'Gonnade, Rajesh'

_publ_section_title
;
 Synthesis and biological activity of imidazole based 1,4-naphthoquinones
;
_journal_issue 17
_journal_name_full 'New Journal of Chemistry'
_journal_page_first 6889
_journal_page_last 6901
_journal_paper_doi 10.1039/C9NJ04339J
_journal_volume 44
_journal_year 2020
_chemical_formula_moiety 'C14 H14 N2 O3'
_chemical_formula_sum 'C14 H14 N2 O3'
_chemical_formula_weight 258.27
_space_group_crystal_system monoclinic
_space_group_IT_number 15
_space_group_name_Hall '-C 2yc'
_space_group_name_H-M_alt 'C 1 2/c 1'
_atom_sites_solution_hydrogens mixed
_audit_creation_method SHELXL-2014/7
_audit_update_record
;
2018-01-05 deposited with the CCDC.	2020-03-17 downloaded from the CCDC.
;
_cell_angle_alpha 90
_cell_angle_beta 98.0(2)
_cell_angle_gamma 90
_cell_formula_units_Z 8
_cell_length_a 37.44(5)
_cell_length_b 4.665(13)
_cell_length_c 14.44(4)
_cell_measurement_reflns_used 3357
_cell_measurement_temperature 293(2)
_cell_measurement_theta_max 64.84
_cell_measurement_theta_min 4.77
_cell_volume 2498(10)
_computing_cell_refinement 'Bruker SAINT'
_computing_data_collection 'Bruker APEX2'
_computing_data_reduction 'Bruker SAINT'
_computing_molecular_graphics 'Bruker SHELXTL'
_computing_publication_material 'Bruker SHELXTL'
_computing_structure_refinement 'SHELXL-2014 (Sheldrick 2014)'
_computing_structure_solution 'SHELXS-97 (Sheldrick 2008)'
_diffrn_ambient_temperature 293(2)
_diffrn_measured_fraction_theta_full 0.962
_diffrn_measured_fraction_theta_max 0.962
_diffrn_measurement_device_type 'Bruker APEX-II CCD'
_diffrn_measurement_method '\f and \w scans'
_diffrn_radiation_type CuK\a
_diffrn_radiation_wavelength 1.54184
_diffrn_reflns_av_R_equivalents 0.0986
_diffrn_reflns_av_unetI/netI 0.0735
_diffrn_reflns_Laue_measured_fraction_full 0.962
_diffrn_reflns_Laue_measured_fraction_max 0.962
_diffrn_reflns_limit_h_max 44
_diffrn_reflns_limit_h_min -43
_diffrn_reflns_limit_k_max 5
_diffrn_reflns_limit_k_min -5
_diffrn_reflns_limit_l_max 17
_diffrn_reflns_limit_l_min -16
_diffrn_reflns_number 10094
_diffrn_reflns_point_group_measured_fraction_full 0.962
_diffrn_reflns_point_group_measured_fraction_max 0.962
_diffrn_reflns_theta_full 66.728
_diffrn_reflns_theta_max 66.728
_diffrn_reflns_theta_min 4.771
_exptl_absorpt_coefficient_mu 0.809
_exptl_absorpt_correction_T_max 0.895
_exptl_absorpt_correction_T_min 0.793
_exptl_absorpt_correction_type multi-scan
_exptl_absorpt_process_details SADABS,BRUKER'
_exptl_crystal_colour RED
_exptl_crystal_density_diffrn 1.374
_exptl_crystal_description NEEDLE
_exptl_crystal_F_000 1088
_exptl_crystal_recrystallization_method 'Re-crystallisation from solvent: METHANOL'
_exptl_crystal_size_max 0.300
_exptl_crystal_size_mid 0.210
_exptl_crystal_size_min 0.140
_refine_diff_density_max 0.245
_refine_diff_density_min -0.229
_refine_diff_density_rms 0.059
_refine_ls_extinction_coef 0.0018(3)
_refine_ls_extinction_expression Fc^*^=kFc[1+0.001xFc^2^\l^3^/sin(2\q)]^-1/4^
_refine_ls_extinction_method 'SHELXL-2014/7 (Sheldrick 2014'
_refine_ls_goodness_of_fit_ref 1.012
_refine_ls_hydrogen_treatment mixed
_refine_ls_matrix_type full
_refine_ls_number_parameters 183
_refine_ls_number_reflns 2137
_refine_ls_number_restraints 0
_refine_ls_restrained_S_all 1.012
_refine_ls_R_factor_all 0.1084
_refine_ls_R_factor_gt 0.0652
_refine_ls_shift/su_max 0.015
_refine_ls_shift/su_mean 0.000
_refine_ls_structure_factor_coef Fsqd
_refine_ls_weighting_details 'w=1/[\s^2^(Fo^2^)+(0.1148P)^2^+1.0269P] where P=(Fo^2^+2Fc^2^)/3'
_refine_ls_weighting_scheme calc
_refine_ls_wR_factor_gt 0.1768
_refine_ls_wR_factor_ref 0.2066
_reflns_Friedel_coverage 0.000
_reflns_number_gt 1318
_reflns_number_total 2137
_reflns_threshold_expression 'I > 2\s(I)'
_cod_data_source_file c9nj04339j2.cif
_cod_data_source_block cu_amenq_0m_a
_cod_depositor_comments
;
The following automatic conversions were performed:

data item '_exptl_absorpt_correction_type' value 'MULTI-SCAN' was
changed to 'multi-scan' in accordance with the
/home/data/users/saulius/crontab/automatic-downloads/rss-feeds/RSC/lib/dictionaries/cif_core.dic
dictionary named 'cif_core.dic' version 2.4.2 last updated on
2011-04-26.

Automatic conversion script
Id: cif_fix_values 7556 2019-12-06 15:28:31Z antanas 

 Adding full bibliography for 7059413--7059419.cif.

 Adding full bibliography for 7059413--7059419.cif.
;
_cod_original_cell_volume 2496(11)
_cod_original_sg_symbol_H-M 'C 2/c'
_cod_database_code 7059417
_shelx_shelxl_version_number 2014/7
_shelx_space_group_comment
;
The symmetry employed for this shelxl refinement is uniquely defined
by the following loop, which should always be used as a source of
symmetry information in preference to the above space-group names.
They are only intended as comments.
;
_shelx_estimated_absorpt_t_min 0.793
_shelx_estimated_absorpt_t_max 0.895

loop_
_space_group_symop_operation_xyz
'x, y, z'
'-x, y, -z+1/2'
'x+1/2, y+1/2, z'
'-x+1/2, y+1/2, -z+1/2'
'-x, -y, -z'
'x, -y, z-1/2'
'-x+1/2, -y+1/2, -z'
'x+1/2, -y+1/2, z-1/2'

loop_
_atom_site_label
_atom_site_type_symbol
_atom_site_fract_x
_atom_site_fract_y
_atom_site_fract_z
_atom_site_U_iso_or_equiv
_atom_site_adp_type
_atom_site_occupancy
_atom_site_site_symmetry_order
_atom_site_calc_flag
_atom_site_refinement_flags_posn
_atom_site_refinement_flags_adp
_atom_site_refinement_flags_occupancy
_atom_site_disorder_assembly
_atom_site_disorder_group
O1 O 0.31860(7) 0.4293(7) 0.58873(18) 0.0778(9) Uani 1 1 d . . . . .
O2 O 0.37561(6) 0.4233(6) 0.27685(16) 0.0675(8) Uani 1 1 d . . . . .
O3 O 0.44182(6) 0.2974(5) 0.4248(2) 0.0722(9) Uani 1 1 d . . . . .
N1 N 0.37680(8) 0.7372(6) 0.5882(2) 0.0553(8) Uani 1 1 d . . . . .
N2 N 0.41291(7) 0.7180(6) 0.41849(18) 0.0431(7) Uani 1 1 d . . . . .
C1 C 0.33188(9) 0.4189(7) 0.5180(2) 0.0496(8) Uani 1 1 d . . . . .
C2 C 0.36542(8) 0.5921(6) 0.5105(2) 0.0432(8) Uani 1 1 d . . . . .
C3 C 0.37966(8) 0.5852(6) 0.4294(2) 0.0414(7) Uani 1 1 d . . . . .
C4 C 0.36322(8) 0.4186(7) 0.3500(2) 0.0451(8) Uani 1 1 d . . . . .
C5 C 0.31659(9) 0.0613(7) 0.2849(3) 0.0553(9) Uani 1 1 d . . . . .
H5 H 0.3267 0.0593 0.2295 0.066 Uiso 1 1 calc R U . . .
C6 C 0.28726(9) -0.1085(8) 0.2933(3) 0.0624(10) Uani 1 1 d . . . . .
H6 H 0.2776 -0.2246 0.2436 0.075 Uiso 1 1 calc R U . . .
C7 C 0.27224(9) -0.1083(8) 0.3734(3) 0.0653(11) Uani 1 1 d . . . . .
H7 H 0.2523 -0.2230 0.3787 0.078 Uiso 1 1 calc R U . . .
C8 C 0.28658(9) 0.0618(8) 0.4464(3) 0.0599(10) Uani 1 1 d . . . . .
H8 H 0.2763 0.0612 0.5014 0.072 Uiso 1 1 calc R U . . .
C9 C 0.31623(8) 0.2353(7) 0.4399(2) 0.0462(8) Uani 1 1 d . . . . .
C10 C 0.33127(8) 0.2361(7) 0.3583(2) 0.0452(8) Uani 1 1 d . . . . .
C11 C 0.40746(10) 0.9278(8) 0.6115(3) 0.0623(10) Uani 1 1 d . . . . .
H11A H 0.4019 1.0655 0.6577 0.075 Uiso 1 1 calc R U . . .
H11B H 0.4114 1.0335 0.5559 0.075 Uiso 1 1 calc R U . . .
C12 C 0.44137(11) 0.7727(11) 0.6488(3) 0.0876(14) Uani 1 1 d . . . . .
H12A H 0.4377 0.6685 0.7040 0.131 Uiso 1 1 calc R U . . .
H12B H 0.4606 0.9085 0.6638 0.131 Uiso 1 1 calc R U . . .
H12C H 0.4476 0.6414 0.6023 0.131 Uiso 1 1 calc R U . . .
C13 C 0.44198(8) 0.5565(6) 0.4109(2) 0.0477(8) Uani 1 1 d . . . . .
C14 C 0.47465(9) 0.7046(8) 0.3868(3) 0.0671(11) Uani 1 1 d . . . . .
H14A H 0.4921 0.7231 0.4419 0.101 Uiso 1 1 calc R U . . .
H14B H 0.4681 0.8915 0.3621 0.101 Uiso 1 1 calc R U . . .
H14C H 0.4848 0.5947 0.3406 0.101 Uiso 1 1 calc R U . . .
H1N H 0.3652(10) 0.672(8) 0.635(3) 0.067(11) Uiso 1 1 d . . . . .
H2N H 0.4132(9) 0.897(8) 0.413(2) 0.053(10) Uiso 1 1 d . . . . .

loop_
_atom_site_aniso_label
_atom_site_aniso_U_11
_atom_site_aniso_U_22
_atom_site_aniso_U_33
_atom_site_aniso_U_23
_atom_site_aniso_U_13
_atom_site_aniso_U_12
O1 0.0687(17) 0.109(2) 0.0595(17) -0.0088(15) 0.0235(14) -0.0120(16)
O2 0.0678(17) 0.093(2) 0.0447(14) -0.0100(13) 0.0174(12) -0.0214(14)
O3 0.0611(16) 0.0338(13) 0.123(2) 0.0043(13) 0.0187(15) 0.0020(11)
N1 0.0631(19) 0.0621(19) 0.0414(16) -0.0007(14) 0.0101(13) -0.0006(15)
N2 0.0490(16) 0.0329(14) 0.0483(16) 0.0016(11) 0.0100(11) 0.0005(12)
C1 0.0458(18) 0.054(2) 0.0508(19) 0.0073(16) 0.0126(15) 0.0097(15)
C2 0.0444(17) 0.0413(17) 0.0436(18) 0.0035(13) 0.0049(13) 0.0064(13)
C3 0.0444(17) 0.0359(16) 0.0445(17) 0.0017(13) 0.0082(13) -0.0009(13)
C4 0.0424(18) 0.0484(18) 0.0447(18) 0.0036(14) 0.0067(14) 0.0011(14)
C5 0.057(2) 0.052(2) 0.054(2) 0.0006(16) 0.0001(16) -0.0013(16)
C6 0.056(2) 0.054(2) 0.073(3) 0.0017(18) -0.0094(19) -0.0067(17)
C7 0.047(2) 0.058(2) 0.088(3) 0.014(2) 0.0010(19) -0.0099(17)
C8 0.0467(19) 0.062(2) 0.072(2) 0.0165(19) 0.0113(17) 0.0006(17)
C9 0.0414(17) 0.0444(18) 0.0524(19) 0.0077(14) 0.0048(14) 0.0064(14)
C10 0.0409(17) 0.0436(18) 0.0498(18) 0.0037(14) 0.0020(14) 0.0051(13)
C11 0.082(3) 0.052(2) 0.054(2) -0.0046(17) 0.0101(18) -0.0079(19)
C12 0.064(3) 0.114(4) 0.082(3) 0.003(3) 0.000(2) -0.006(3)
C13 0.0501(19) 0.0352(17) 0.058(2) -0.0016(14) 0.0083(15) -0.0002(14)
C14 0.057(2) 0.049(2) 0.100(3) -0.007(2) 0.026(2) -0.0019(17)

loop_
_atom_type_symbol
_atom_type_description
_atom_type_scat_dispersion_real
_atom_type_scat_dispersion_imag
_atom_type_scat_source
C C 0.0181 0.0091 'International Tables Vol C Tables 4.2.6.8 and 6.1.1.4'
H H 0.0000 0.0000 'International Tables Vol C Tables 4.2.6.8 and 6.1.1.4'
N N 0.0311 0.0180 'International Tables Vol C Tables 4.2.6.8 and 6.1.1.4'
O O 0.0492 0.0322 'International Tables Vol C Tables 4.2.6.8 and 6.1.1.4'

loop_
_geom_angle_atom_site_label_1
_geom_angle_atom_site_label_2
_geom_angle_atom_site_label_3
_geom_angle
_geom_angle_site_symmetry_1
_geom_angle_site_symmetry_3
_geom_angle_publ_flag
C2 N1 C11 131.0(3) . . ?
C2 N1 H1N 109(2) . . ?
C11 N1 H1N 118(2) . . ?
C13 N2 C3 119.9(3) . . ?
C13 N2 H2N 122(2) . . ?
C3 N2 H2N 118(2) . . ?
O1 C1 C9 120.6(3) . . ?
O1 C1 C2 119.2(4) . . ?
C9 C1 C2 120.2(3) . . ?
N1 C2 C3 128.6(3) . . ?
N1 C2 C1 112.6(3) . . ?
C3 C2 C1 118.7(3) . . ?
C2 C3 N2 122.9(3) . . ?
C2 C3 C4 121.5(3) . . ?
N2 C3 C4 115.4(3) . . ?
O2 C4 C3 120.5(3) . . ?
O2 C4 C10 119.3(3) . . ?
C3 C4 C10 120.1(3) . . ?
C6 C5 C10 120.5(4) . . ?
C6 C5 H5 119.7 . . ?
C10 C5 H5 119.7 . . ?
C7 C6 C5 120.5(4) . . ?
C7 C6 H6 119.7 . . ?
C5 C6 H6 119.7 . . ?
C6 C7 C8 119.5(4) . . ?
C6 C7 H7 120.2 . . ?
C8 C7 H7 120.2 . . ?
C7 C8 C9 121.2(4) . . ?
C7 C8 H8 119.4 . . ?
C9 C8 H8 119.4 . . ?
C10 C9 C8 119.1(4) . . ?
C10 C9 C1 119.2(3) . . ?
C8 C9 C1 121.6(4) . . ?
C9 C10 C5 119.1(3) . . ?
C9 C10 C4 120.0(3) . . ?
C5 C10 C4 120.9(4) . . ?
N1 C11 C12 113.0(4) . . ?
N1 C11 H11A 109.0 . . ?
C12 C11 H11A 109.0 . . ?
N1 C11 H11B 109.0 . . ?
C12 C11 H11B 109.0 . . ?
H11A C11 H11B 107.8 . . ?
C11 C12 H12A 109.5 . . ?
C11 C12 H12B 109.5 . . ?
H12A C12 H12B 109.5 . . ?
C11 C12 H12C 109.5 . . ?
H12A C12 H12C 109.5 . . ?
H12B C12 H12C 109.5 . . ?
O3 C13 N2 121.2(3) . . ?
O3 C13 C14 121.3(3) . . ?
N2 C13 C14 117.5(3) . . ?
C13 C14 H14A 109.5 . . ?
C13 C14 H14B 109.5 . . ?
H14A C14 H14B 109.5 . . ?
C13 C14 H14C 109.5 . . ?
H14A C14 H14C 109.5 . . ?
H14B C14 H14C 109.5 . . ?

loop_
_geom_bond_atom_site_label_1
_geom_bond_atom_site_label_2
_geom_bond_distance
_geom_bond_site_symmetry_2
_geom_bond_publ_flag
O1 C1 1.198(5) . ?
O2 C4 1.212(5) . ?
O3 C13 1.225(5) . ?
N1 C2 1.328(5) . ?
N1 C11 1.454(5) . ?
N1 H1N 0.91(4) . ?
N2 C13 1.340(4) . ?
N2 C3 1.419(4) . ?
N2 H2N 0.84(4) . ?
C1 C9 1.471(6) . ?
C1 C2 1.509(5) . ?
C2 C3 1.353(5) . ?
C3 C4 1.449(5) . ?
C4 C10 1.486(5) . ?
C5 C6 1.373(5) . ?
C5 C10 1.388(5) . ?
C5 H5 0.9300 . ?
C6 C7 1.354(6) . ?
C6 H6 0.9300 . ?
C7 C8 1.368(6) . ?
C7 H7 0.9300 . ?
C8 C9 1.387(5) . ?
C8 H8 0.9300 . ?
C9 C10 1.375(6) . ?
C11 C12 1.495(6) . ?
C11 H11A 0.9700 . ?
C11 H11B 0.9700 . ?
C12 H12A 0.9600 . ?
C12 H12B 0.9600 . ?
C12 H12C 0.9600 . ?
C13 C14 1.488(5) . ?
C14 H14A 0.9600 . ?
C14 H14B 0.9600 . ?
C14 H14C 0.9600 . ?

loop_
_geom_torsion_atom_site_label_1
_geom_torsion_atom_site_label_2
_geom_torsion_atom_site_label_3
_geom_torsion_atom_site_label_4
_geom_torsion
_geom_torsion_site_symmetry_1
_geom_torsion_site_symmetry_2
_geom_torsion_site_symmetry_3
_geom_torsion_site_symmetry_4
_geom_torsion_publ_flag
C11 N1 C2 C3 -0.7(6) . . . . ?
C11 N1 C2 C1 -180.0(3) . . . . ?
O1 C1 C2 N1 1.2(4) . . . . ?
C9 C1 C2 N1 -177.5(3) . . . . ?
O1 C1 C2 C3 -178.2(3) . . . . ?
C9 C1 C2 C3 3.1(4) . . . . ?
N1 C2 C3 N2 6.9(5) . . . . ?
C1 C2 C3 N2 -173.8(3) . . . . ?
N1 C2 C3 C4 -178.6(3) . . . . ?
C1 C2 C3 C4 0.6(4) . . . . ?
C13 N2 C3 C2 108.9(4) . . . . ?
C13 N2 C3 C4 -65.9(4) . . . . ?
C2 C3 C4 O2 177.3(3) . . . . ?
N2 C3 C4 O2 -7.9(4) . . . . ?
C2 C3 C4 C10 -3.7(4) . . . . ?
N2 C3 C4 C10 171.2(3) . . . . ?
C10 C5 C6 C7 0.0(5) . . . . ?
C5 C6 C7 C8 -0.3(6) . . . . ?
C6 C7 C8 C9 0.2(5) . . . . ?
C7 C8 C9 C10 0.3(5) . . . . ?
C7 C8 C9 C1 -180.0(3) . . . . ?
O1 C1 C9 C10 177.6(3) . . . . ?
C2 C1 C9 C10 -3.7(4) . . . . ?
O1 C1 C9 C8 -2.2(5) . . . . ?
C2 C1 C9 C8 176.5(3) . . . . ?
C8 C9 C10 C5 -0.6(5) . . . . ?
C1 C9 C10 C5 179.6(3) . . . . ?
C8 C9 C10 C4 -179.5(3) . . . . ?
C1 C9 C10 C4 0.7(4) . . . . ?
C6 C5 C10 C9 0.5(5) . . . . ?
C6 C5 C10 C4 179.4(3) . . . . ?
O2 C4 C10 C9 -178.0(3) . . . . ?
C3 C4 C10 C9 3.0(4) . . . . ?
O2 C4 C10 C5 3.1(5) . . . . ?
C3 C4 C10 C5 -175.9(3) . . . . ?
C2 N1 C11 C12 -86.5(5) . . . . ?
C3 N2 C13 O3 -9.2(5) . . . . ?
C3 N2 C13 C14 171.9(3) . . . . ?
